data_8100499
loop_
_publ_author_name
'Wang, Zeng-Mei'
'Yu, Wen-Tao'
'Yuan, Duo-Rong'
'Wang, Xin-Qiang'
'Xue, Gang'
'Shi, Xu-Zhong'
'Xu, Dong'
'Lv, Meng-Kai'

_publ_section_title
;
Crystal structure of tricalcium tantalum trigallium disilicon oxide, 
Ca~3~TaGa~3~Si~2~O~14~
;
_journal_issue 4
_journal_name_full 'Zeitschrift f\"ur Kristallographie - New Crystal Structures'
_journal_page_first 389
_journal_page_last 390
_journal_volume 218
_journal_year 2003
_chemical_absolute_configuration ad
_chemical_formula_moiety 'Ga3 O14 Si2 Ta, 3(Ca) '
_chemical_formula_structural 'Ca3 Ta Ga3 Si2 O14 '
_chemical_formula_sum 'Ca3 Ga3 O14 Si2 Ta'
_chemical_formula_weight 790.53
_chemical_name_common 'calcium tantalum gallosilicate'
_space_group_IT_number 150
_space_group_name_Hall 'P 3 2"'
_space_group_name_H-M_alt 'P 3 2 1'
_symmetry_cell_setting trigonal
_symmetry_space_group_name_Hall 'P 3 2"'
_symmetry_space_group_name_H-M 'P 3 2 1'
_cell_angle_alpha 90.00
_cell_angle_beta 90.00
_cell_angle_gamma 120.00
_cell_formula_units_Z 1
_cell_length_a 8.1081(4)
_cell_length_b 8.1081(4)
_cell_length_c 4.9850(4)
_cell_measurement_temperature 293(2)
_cell_volume 283.81(3)
_diffrn_ambient_temperature 293(2)
_exptl_crystal_density_diffrn 4.625
_cod_depositor_comments
;
The following automatic conversions were performed:
'_symmetry_cell_setting' value 'Trigonal' changed to 'trigonal' according
to '/home/saulius/struct/CIF-dictionaries/cif_core.dic' dictionary named
'cif_core.dic' version 2.4.1 from 2010-06-29.

Automatic conversion script
Id: cif_fix_enum 1527 2010-12-29 10:47:43Z saulius 
;
_cod_original_sg_symbol_Hall 'P 3 2" '
_cod_database_code 8100499

loop_
_symmetry_equiv_pos_as_xyz
'x, y, z'
'-y, x-y, z'
'y, x, -z'
'-x+y, -x, z'
'-x, -x+y, -z'
'x-y, -y, -z'

loop_
_atom_site_label
_atom_site_type_symbol
_atom_site_fract_x
_atom_site_fract_y
_atom_site_fract_z
_atom_site_U_iso_or_equiv
_atom_site_adp_type
_atom_site_occupancy
_atom_site_symmetry_multiplicity
_atom_site_Wyckoff_symbol
_atom_site_calc_flag
_atom_site_refinement_flags
_atom_site_disorder_assembly
_atom_site_disorder_group
Ta Ta 0.0000 0.0000 0.0000 0.01252(14) Uani 1 1 a d S . .
Ga Ga 0.74569(8) 0.0000 0.5000 0.01405(15) Uani 1 3 f d S . .
Ca Ca 0.42411(14) 0.0000 0.0000 0.0178(2) Uani 1 3 e d S . .
Si Si 0.6667 0.3333 0.4498(3) 0.0134(2) Uani 1 2 i d S . .
O1 O 0.6667 0.3333 0.7695(9) 0.0198(8) Uani 1 2 i d S . .
O2 O 0.7750(4) -0.1401(4) 0.2367(6) 0.0168(6) Uani 1 6 l d . . .
O3 O 0.6806(5) 0.1572(5) 0.3129(6) 0.0187(5) Uani 1 6 l d . . .

loop_
_atom_site_aniso_label
_atom_site_aniso_U_11
_atom_site_aniso_U_22
_atom_site_aniso_U_33
_atom_site_aniso_U_23
_atom_site_aniso_U_13
_atom_site_aniso_U_12
Ta 0.01358(15) 0.01358(15) 0.01039(16) 0.000 0.000 0.00679(7)
Ga 0.0150(2) 0.0151(2) 0.0120(2) -0.00114(16) -0.00057(8) 0.00757(12)
Ca 0.0171(3) 0.0255(5) 0.0134(4) -0.0022(3) -0.00109(16) 0.0128(3)
Si 0.0143(4) 0.0143(4) 0.0116(6) 0.000 0.000 0.00714(18)
O1 0.0235(12) 0.0235(12) 0.0124(15) 0.000 0.000 0.0117(6)
O2 0.0167(10) 0.0175(13) 0.0152(9) -0.0015(8) 0.0034(8) 0.0077(9)
O3 0.0251(14) 0.0177(13) 0.0168(10) -0.0041(10) -0.0044(10) 0.0133(12)

loop_
_geom_bond_atom_site_label_1
_geom_bond_atom_site_label_2
_geom_bond_distance
_geom_bond_site_symmetry_2
_geom_bond_publ_flag
Ta O2 1.985(3) 4_665 y
Ta O2 1.985(3) 3_545 y
Ta O2 1.985(3) 6_455 y
Ta O2 1.985(3) 1_455 y
Ta O2 1.985(3) 5_665 y
Ta O2 1.985(3) 2_545 y
Ta Ca 3.4387(12) 4 ?
Ta Ca 3.4387(12) . ?
Ta Ca 3.4387(12) 2 ?
Ga O2 1.827(3) 6_556 y
Ga O2 1.827(3) . y
Ga O3 1.856(4) . y
Ga O3 1.856(4) 6_556 y
Ga Ca 3.6071(10) . ?
Ga Ca 3.6071(10) 1_556 ?
Ca O2 2.363(3) 5_665 y
Ca O2 2.363(3) 2_545 y
Ca O3 2.394(3) . y
Ca O3 2.394(3) 6 y
Ca O1 2.6790(19) 3_546 y
Ca O1 2.6790(19) 1_554 y
Ca O3 2.867(4) 3_545 y
Ca O3 2.867(4) 4_665 y
Ca Si 3.2991(11) 3_545 ?
Ca Si 3.2991(11) . ?
Si O1 1.594(5) . y
Si O3 1.637(4) . y
Si O3 1.637(4) 2_655 y
Si O3 1.637(4) 4_665 y
Si Ca 3.2991(11) 2_655 ?
Si Ca 3.2991(11) 4_665 ?
O1 Ca 2.6790(19) 2_656 ?
O1 Ca 2.6790(19) 1_556 ?
O1 Ca 2.6790(19) 4_666 ?
O2 Ta 1.985(3) 1_655 ?
O2 Ca 2.363(3) 4_655 ?
O3 Ca 2.867(4) 2_655 ?
